data_2217061
loop_
_publ_author_name
'Seidel, R\"udiger W.'
'Winter, Manuela V.'
'Oppel, Iris M.'

_publ_section_title
;
 Bis[(<i>E</i>)-4-(hydroxyiminomethyl)pyridinium] oxalate
;
_journal_coeditor_code GG2061
_journal_issue 1
_journal_name_full 'Acta Crystallographica Section E'
_journal_page_first o181
_journal_page_last o181
_journal_paper_doi 10.1107/S1600536807064136
_journal_volume 64
_journal_year 2008
_chemical_formula_iupac '2C6 H7 N2 O +, C2 O4 2-'
_chemical_formula_moiety '2C6 H7 N2 O +, C2 O4 2-'
_chemical_formula_sum 'C14 H14 N4 O6'
_chemical_formula_weight 334.30
_chemical_name_common '(E)-isonicotiniumaldehyde oxime oxalate'
_chemical_name_systematic
;
Bis[(<i>E</i>)-4-(hydroxyiminomethyl)pyridinium] oxalate
;
_space_group_IT_number 14
_symmetry_cell_setting monoclinic
_symmetry_space_group_name_Hall '-P 2ybc'
_symmetry_space_group_name_H-M 'P 1 21/c 1'
_atom_sites_solution_hydrogens geom
_atom_sites_solution_primary direct
_atom_sites_solution_secondary difmap
_cell_angle_alpha 90.00
_cell_angle_beta 103.967(4)
_cell_angle_gamma 90.00
_cell_formula_units_Z 2
_cell_length_a 4.8895(2)
_cell_length_b 15.2920(5)
_cell_length_c 10.0491(4)
_cell_measurement_reflns_used 3854
_cell_measurement_temperature 113(2)
_cell_measurement_theta_max 36.49
_cell_measurement_theta_min 2.47
_cell_volume 729.16(5)
_computing_cell_refinement 'CrysAlis RED (Oxford Diffraction, 2006)'
_computing_data_collection 'CrysAlis CCD (Oxford Diffraction, 2006)'
_computing_data_reduction 'CrysAlis RED (Oxford Diffraction, 2006)'
_computing_molecular_graphics 'DIAMOND (Brandenburg, 2007)'
_computing_publication_material 'SHELXL97 (Sheldrick, 1997)'
_computing_structure_refinement 'SHELXL97 (Sheldrick, 1997)'
_computing_structure_solution 'SHELXS97 (Sheldrick, 1997)'
_diffrn_ambient_temperature 113(2)
_diffrn_detector_area_resol_mean 8.4171
_diffrn_measured_fraction_theta_full 0.998
_diffrn_measured_fraction_theta_max 0.998
_diffrn_measurement_device_type 'Oxford Diffraction Sapphire2 CCD'
_diffrn_measurement_method '\w scans'
_diffrn_radiation_monochromator graphite
_diffrn_radiation_source 'Enhance (Mo) X-ray Source'
_diffrn_radiation_type 'Mo K\a'
_diffrn_radiation_wavelength 0.71073
_diffrn_reflns_av_R_equivalents 0.0511
_diffrn_reflns_av_sigmaI/netI 0.0259
_diffrn_reflns_limit_h_max 5
_diffrn_reflns_limit_h_min -5
_diffrn_reflns_limit_k_max 18
_diffrn_reflns_limit_k_min -18
_diffrn_reflns_limit_l_max 11
_diffrn_reflns_limit_l_min -11
_diffrn_reflns_number 11067
_diffrn_reflns_theta_full 25.00
_diffrn_reflns_theta_max 25.00
_diffrn_reflns_theta_min 3.39
_diffrn_standards_number 0
_exptl_absorpt_coefficient_mu 0.122
_exptl_absorpt_correction_T_max 0.990
_exptl_absorpt_correction_T_min 0.856
_exptl_absorpt_correction_type multi-scan
_exptl_absorpt_process_details
;
(ABSPACK in CrysAlis RED; Oxford Diffraction, 2006)
;
_exptl_crystal_colour colourless
_exptl_crystal_density_diffrn 1.523
_exptl_crystal_density_method 'not measured'
_exptl_crystal_description needle
_exptl_crystal_F_000 348
_exptl_crystal_size_max 0.55
_exptl_crystal_size_mid 0.11
_exptl_crystal_size_min 0.10
_refine_diff_density_max 0.23
_refine_diff_density_min -0.23
_refine_ls_extinction_method none
_refine_ls_goodness_of_fit_ref 1.042
_refine_ls_hydrogen_treatment constr
_refine_ls_matrix_type full
_refine_ls_number_parameters 110
_refine_ls_number_reflns 1281
_refine_ls_number_restraints 0
_refine_ls_restrained_S_all 1.042
_refine_ls_R_factor_all 0.0490
_refine_ls_R_factor_gt 0.0319
_refine_ls_shift/su_max 0.000
_refine_ls_shift/su_mean 0.000
_refine_ls_structure_factor_coef Fsqd
_refine_ls_weighting_details 'calc w=1/[\s^2^(Fo^2^)+(0.0522P)^2^+0.0471P] where P=(Fo^2^+2Fc^2^)/3'
_refine_ls_weighting_scheme calc
_refine_ls_wR_factor_gt 0.0773
_refine_ls_wR_factor_ref 0.0889
_reflns_number_gt 961
_reflns_number_total 1281
_reflns_threshold_expression >2sigma(I)
_cod_data_source_file gg2061.cif
_cod_data_source_block I
_cod_depositor_comments
;
The following automatic conversions were performed:

'_chemical_melting_point' value 'not measured' was changed to '?' -
the value is undefined or not given.

Automatic conversion script
Id: cif_fix_values 1646 2011-03-28 12:23:43Z adriana 

The following automatic conversions were performed:

'_chemical_melting_point' value 'not measured' was changed to '?' -
the value is undefined or not given.

Automatic conversion script
Id: cif_fix_values 1715 2011-07-08 13:25:40Z adriana 
;
_cod_original_sg_symbol_H-M 'P 21/c'
_cod_database_code 2217061
_cod_database_fobs_code 2217061

loop_
_symmetry_equiv_pos_as_xyz
'x, y, z'
'-x, y+1/2, -z+1/2'
'-x, -y, -z'
'x, -y-1/2, z-1/2'

loop_
_atom_site_type_symbol
_atom_site_label
_atom_site_fract_x
_atom_site_fract_y
_atom_site_fract_z
_atom_site_U_iso_or_equiv
_atom_site_adp_type
_atom_site_calc_flag
_atom_site_refinement_flags
_atom_site_occupancy
N N1 0.6117(3) 0.60445(9) 0.71059(13) 0.0247(4) Uani d . 1
H H1 0.7064 0.5883 0.6505 0.030 Uiso calc R 1
N N42 0.1137(3) 0.62604(9) 1.08097(13) 0.0241(3) Uani d . 1
C C2 0.4916(3) 0.54332(11) 0.77268(16) 0.0243(4) Uani d . 1
H H2 0.5118 0.4833 0.7528 0.029 Uiso calc R 1
C C3 0.3397(3) 0.56697(11) 0.86471(16) 0.0225(4) Uani d . 1
H H3 0.2507 0.5235 0.9072 0.027 Uiso calc R 1
C C4 0.3160(3) 0.65497(10) 0.89594(15) 0.0204(4) Uani d . 1
C C5 0.4469(3) 0.71665(10) 0.83047(16) 0.0245(4) Uani d . 1
H H5 0.4357 0.7771 0.8503 0.029 Uiso calc R 1
C C6 0.5916(3) 0.68968(11) 0.73751(16) 0.0257(4) Uani d . 1
H H6 0.6787 0.7317 0.6915 0.031 Uiso calc R 1
C C41 0.1582(3) 0.68277(10) 0.99568(15) 0.0224(4) Uani d . 1
H H41 0.0914 0.7411 0.9966 0.027 Uiso calc R 1
O O43 -0.0394(3) 0.65975(7) 1.16792(12) 0.0293(3) Uani d . 1
H H43 -0.0141 0.6286 1.2387 0.044 Uiso calc R 1
O O71 0.8730(2) 0.60681(7) 0.50707(11) 0.0301(3) Uani d . 1
O O72 1.1057(2) 0.54797(7) 0.36342(11) 0.0292(3) Uani d . 1
C C7 0.9929(3) 0.54522(10) 0.46309(16) 0.0225(4) Uani d . 1

loop_
_atom_site_aniso_label
_atom_site_aniso_U_11
_atom_site_aniso_U_22
_atom_site_aniso_U_33
_atom_site_aniso_U_12
_atom_site_aniso_U_13
_atom_site_aniso_U_23
O43 0.0383(7) 0.0282(7) 0.0282(7) 0.0070(5) 0.0211(6) 0.0022(5)
N1 0.0233(8) 0.0312(8) 0.0215(7) 0.0015(6) 0.0089(6) -0.0007(6)
N42 0.0256(8) 0.0262(8) 0.0236(7) 0.0039(6) 0.0123(6) -0.0010(6)
C2 0.0249(9) 0.0242(9) 0.0237(9) 0.0009(7) 0.0057(7) 0.0007(7)
C3 0.0236(9) 0.0235(9) 0.0213(8) 0.0008(7) 0.0073(7) 0.0031(7)
C4 0.0191(8) 0.0245(9) 0.0169(8) 0.0019(7) 0.0030(7) 0.0032(6)
C5 0.0276(9) 0.0212(9) 0.0247(9) 0.0002(7) 0.0064(7) 0.0024(7)
C6 0.0260(9) 0.0288(9) 0.0234(9) -0.0033(8) 0.0080(7) 0.0035(7)
C41 0.0242(9) 0.0218(9) 0.0220(9) 0.0027(7) 0.0072(7) -0.0003(6)
O71 0.0411(7) 0.0239(6) 0.0315(7) 0.0038(5) 0.0210(6) 0.0022(5)
O72 0.0382(7) 0.0292(7) 0.0268(6) 0.0032(5) 0.0207(6) 0.0038(5)
C7 0.0226(9) 0.0249(9) 0.0207(8) -0.0035(7) 0.0064(7) -0.0019(7)

loop_
_atom_type_symbol
_atom_type_description
_atom_type_scat_dispersion_real
_atom_type_scat_dispersion_imag
_atom_type_scat_source
C C 0.0033 0.0016 'International Tables Vol C Tables 4.2.6.8 and 6.1.1.4'
H H 0.0000 0.0000 'International Tables Vol C Tables 4.2.6.8 and 6.1.1.4'
N N 0.0061 0.0033 'International Tables Vol C Tables 4.2.6.8 and 6.1.1.4'
O O 0.0106 0.0060 'International Tables Vol C Tables 4.2.6.8 and 6.1.1.4'

loop_
_geom_angle_atom_site_label_1
_geom_angle_atom_site_label_2
_geom_angle_atom_site_label_3
_geom_angle_site_symmetry_3
_geom_angle
_geom_angle_publ_flag
N42 O43 H43 . 109.5 ?
C2 N1 C6 . 121.63(14) no
C2 N1 H1 . 119.2 ?
C6 N1 H1 . 119.2 ?
C41 N42 O43 . 112.22(13) no
N1 C2 C3 . 120.17(15) no
N1 C2 H2 . 119.9 ?
C3 C2 H2 . 119.9 ?
C2 C3 C4 . 119.75(15) no
C2 C3 H3 . 120.1 ?
C4 C3 H3 . 120.1 ?
C5 C4 C3 . 118.40(15) no
C5 C4 C41 . 120.30(15) no
C3 C4 C41 . 121.31(14) no
C6 C5 C4 . 119.51(15) no
C6 C5 H5 . 120.2 ?
C4 C5 H5 . 120.2 ?
N1 C6 C5 . 120.53(15) ?
N1 C6 H6 . 119.7 ?
C5 C6 H6 . 119.7 ?
N42 C41 C4 . 117.73(14) no
N42 C41 H41 . 121.1 ?
C4 C41 H41 . 121.1 ?
O71 C7 O72 . 126.36(15) no
O71 C7 C7 3_766 118.13(17) no
O72 C7 C7 3_766 115.51(17) no

loop_
_geom_bond_atom_site_label_1
_geom_bond_atom_site_label_2
_geom_bond_site_symmetry_2
_geom_bond_distance
_geom_bond_publ_flag
O43 N42 . 1.380(2) no
O43 H43 . 0.8400 ?
N1 C2 . 1.336(2) no
N1 C6 . 1.340(2) no
N1 H1 . 0.8800 ?
N42 C41 . 1.274(2) no
C2 C3 . 1.367(2) no
C2 H2 . 0.9500 ?
C3 C4 . 1.393(2) no
C3 H3 . 0.9500 ?
C4 C5 . 1.391(2) no
C4 C41 . 1.468(2) no
C5 C6 . 1.364(2) no
C5 H5 . 0.9500 ?
C6 H6 . 0.9500 ?
C41 H41 . 0.9500 ?
O71 C7 . 1.246(2) no
O72 C7 . 1.255(2) no
C7 C7 3_766 1.563(3) no

loop_
_geom_hbond_atom_site_label_D
_geom_hbond_atom_site_label_H
_geom_hbond_atom_site_label_A
_geom_hbond_site_symmetry_A
_geom_hbond_distance_DH
_geom_hbond_distance_HA
_geom_hbond_distance_DA
_geom_hbond_angle_DHA
N1 H1 O71 . 0.88 1.84 2.660(2) 154.1
N1 H1 O72 3_766 0.88 2.30 2.897(2) 125.5
O43 H43 O72 1_456 0.84 1.76 2.571(2) 163.4

loop_
_geom_torsion_atom_site_label_1
_geom_torsion_atom_site_label_2
_geom_torsion_atom_site_label_3
_geom_torsion_atom_site_label_4
_geom_torsion
_geom_torsion_publ_flag
C6 N1 C2 C3 1.1(2) ?
N1 C2 C3 C4 -1.5(2) ?
C2 C3 C4 C5 0.7(2) ?
C2 C3 C4 C41 -179.11(14) ?
C3 C4 C5 C6 0.5(2) ?
C41 C4 C5 C6 -179.66(14) ?
C2 N1 C6 C5 0.2(2) ?
C4 C5 C6 N1 -1.0(2) ?
O43 N42 C41 C4 -179.24(12) ?
C5 C4 C41 N42 -159.83(16) ?
C3 C4 C41 N42 20.0(2) no
